data_7227047
loop_
_publ_author_name
'Sutton, Ashley L.'
'Abrahams, Brendan F.'
'D'Alessandro, Deanna M.'
'Hudson, Timothy A.'
'Robson, Richard'
'Usov, Pavel M.'

_publ_section_title
;
 Structural and optical investigations of charge transfer complexes
 involving the radical anions of TCNQ and F4TCNQ
;
_journal_issue 46
_journal_name_full CrystEngComm
_journal_page_first 8906
_journal_paper_doi 10.1039/C6CE02015A
_journal_volume 18
_journal_year 2016
_chemical_formula_sum 'C25 H17 N6 O2'
_chemical_formula_weight 433.44
_space_group_crystal_system triclinic
_space_group_IT_number 2
_space_group_name_Hall '-P 1'
_space_group_name_H-M_alt 'P -1'
_symmetry_space_group_name_Hall '-P 1'
_symmetry_space_group_name_H-M 'P -1'
_atom_sites_solution_hydrogens geom
_audit_creation_method SHELXL-2014/7
_audit_update_record
;
2016-10-24 deposited with the CCDC.
2016-10-31 downloaded from the CCDC.
;
_cell_angle_alpha 110.968(5)
_cell_angle_beta 93.792(4)
_cell_angle_gamma 103.933(4)
_cell_formula_units_Z 2
_cell_length_a 7.0880(3)
_cell_length_b 12.1413(6)
_cell_length_c 13.3964(7)
_cell_measurement_reflns_used 4951
_cell_measurement_temperature 130(2)
_cell_measurement_theta_max 73.7517
_cell_measurement_theta_min 3.5813
_cell_volume 1029.99(10)
_computing_cell_refinement
;
CrysAlisPro, Agilent Technologies,
Version 1.171.36.20 (release 27-06-2012 CrysAlis171 .NET)
(compiled Jul 11 2012,15:38:31)
;
_computing_data_collection
;
CrysAlisPro, Agilent Technologies,
Version 1.171.36.20 (release 27-06-2012 CrysAlis171 .NET)
(compiled Jul 11 2012,15:38:31)
;
_computing_data_reduction
;
CrysAlisPro, Agilent Technologies,
Version 1.171.36.20 (release 27-06-2012 CrysAlis171 .NET)
(compiled Jul 11 2012,15:38:31)
;
_computing_structure_refinement 'SHELXL-2014/7 (Sheldrick, 2014)'
_computing_structure_solution 'SHELXS-97 (Sheldrick, 1997)'
_diffrn_ambient_temperature 130(2)
_diffrn_detector_area_resol_mean 10.2273
_diffrn_measured_fraction_theta_full 0.993
_diffrn_measured_fraction_theta_max 0.961
_diffrn_measurement_device_type 'SuperNova, Dual, Cu at zero, Atlas'
_diffrn_measurement_method '\w scans'
_diffrn_radiation_monochromator mirror
_diffrn_radiation_source 'SuperNova (Cu) X-ray Source'
_diffrn_radiation_type 'Cu K\a'
_diffrn_radiation_wavelength 1.5418
_diffrn_reflns_av_R_equivalents 0.0285
_diffrn_reflns_av_unetI/netI 0.0262
_diffrn_reflns_Laue_measured_fraction_full 0.993
_diffrn_reflns_Laue_measured_fraction_max 0.961
_diffrn_reflns_limit_h_max 8
_diffrn_reflns_limit_h_min -5
_diffrn_reflns_limit_k_max 13
_diffrn_reflns_limit_k_min -14
_diffrn_reflns_limit_l_max 16
_diffrn_reflns_limit_l_min -16
_diffrn_reflns_number 6745
_diffrn_reflns_point_group_measured_fraction_full 0.993
_diffrn_reflns_point_group_measured_fraction_max 0.961
_diffrn_reflns_theta_full 67.684
_diffrn_reflns_theta_max 73.915
_diffrn_reflns_theta_min 3.584
_exptl_absorpt_coefficient_mu 0.759
_exptl_absorpt_correction_T_max 0.821
_exptl_absorpt_correction_T_min 0.732
_exptl_absorpt_correction_type gaussian
_exptl_absorpt_process_details
;
CrysAlisPro, Agilent Technologies,
Version 1.171.36.20 (release 27-06-2012 CrysAlis171 .NET)
(compiled Jul 11 2012,15:38:31)
Numerical absorption correction based on gaussian integration over
            a multifaceted crystal model
;
_exptl_crystal_colour 'Dark Purple'
_exptl_crystal_density_diffrn 1.398
_exptl_crystal_description 'Large Block'
_exptl_crystal_F_000 450
_exptl_crystal_size_max 0.6850
_exptl_crystal_size_mid 0.4186
_exptl_crystal_size_min 0.3742
_refine_diff_density_max 0.279
_refine_diff_density_min -0.260
_refine_diff_density_rms 0.053
_refine_ls_extinction_method none
_refine_ls_goodness_of_fit_ref 1.056
_refine_ls_hydrogen_treatment constr
_refine_ls_matrix_type full
_refine_ls_number_parameters 299
_refine_ls_number_reflns 4009
_refine_ls_number_restraints 0
_refine_ls_restrained_S_all 1.056
_refine_ls_R_factor_all 0.0476
_refine_ls_R_factor_gt 0.0444
_refine_ls_shift/su_max 0.000
_refine_ls_shift/su_mean 0.000
_refine_ls_structure_factor_coef Fsqd
_refine_ls_weighting_details 'w=1/[\s^2^(Fo^2^)+(0.0781P)^2^+0.2846P] where P=(Fo^2^+2Fc^2^)/3'
_refine_ls_weighting_scheme calc
_refine_ls_wR_factor_gt 0.1229
_refine_ls_wR_factor_ref 0.1263
_reflns_Friedel_coverage 0.000
_reflns_number_gt 3693
_reflns_number_total 4009
_reflns_threshold_expression 'I > 2\s(I)'
_cod_data_source_file c6ce02015a2.cif
_cod_data_source_block 7TCNQ
_cod_depositor_comments 'Adding full bibliography for 7227043--7227054.cif.'
_cod_original_cell_volume 1029.99(9)
_cod_database_code 7227047
_shelx_shelxl_version_number 2014/7
_shelx_space_group_comment
;
The symmetry employed for this shelxl refinement is uniquely defined
by the following loop, which should always be used as a source of
symmetry information in preference to the above space-group names.
They are only intended as comments.
;

loop_
_space_group_symop_operation_xyz
'x, y, z'
'-x, -y, -z'

loop_
_atom_site_label
_atom_site_type_symbol
_atom_site_fract_x
_atom_site_fract_y
_atom_site_fract_z
_atom_site_U_iso_or_equiv
_atom_site_adp_type
_atom_site_occupancy
_atom_site_site_symmetry_order
_atom_site_calc_flag
_atom_site_refinement_flags_posn
_atom_site_refinement_flags_adp
N5 N 0.21072(16) 0.12585(10) 0.37740(9) 0.0202(2) Uani 1 1 d . .
N6 N 0.20663(18) -0.00925(12) -0.12478(10) 0.0282(3) Uani 1 1 d . .
C17 C 0.25700(19) 0.24864(12) 0.40412(11) 0.0228(3) Uani 1 1 d . .
H17 H 0.3800 0.2905 0.3926 0.027 Uiso 1 1 calc R U
C16 C 0.03908(19) 0.06495(12) 0.39528(10) 0.0219(3) Uani 1 1 d . .
H16 H 0.0086 -0.0213 0.3766 0.026 Uiso 1 1 calc R U
O1 O 0.09907(18) -0.10871(10) -0.18832(9) 0.0388(3) Uani 1 1 d . .
C20 C 0.32172(18) 0.03903(12) 0.20340(11) 0.0222(3) Uani 1 1 d . .
C22 C 0.16445(19) -0.08918(12) 0.01889(11) 0.0229(3) Uani 1 1 d . .
H22 H 0.0830 -0.1650 -0.0336 0.027 Uiso 1 1 calc R U
C15 C -0.09199(19) 0.12738(12) 0.44052(10) 0.0215(3) Uani 1 1 d . .
H15 H -0.2110 0.0843 0.4548 0.026 Uiso 1 1 calc R U
C18 C 0.12876(19) 0.31330(12) 0.44755(11) 0.0234(3) Uani 1 1 d . .
H18 H 0.1628 0.3995 0.4655 0.028 Uiso 1 1 calc R U
O2 O 0.27736(18) 0.07771(12) -0.15003(10) 0.0440(3) Uani 1 1 d . .
C19 C 0.3483(2) 0.05815(13) 0.32209(11) 0.0249(3) Uani 1 1 d . .
H19A H 0.3216 -0.0225 0.3289 0.030 Uiso 1 1 calc R U
H19B H 0.4861 0.1057 0.3570 0.030 Uiso 1 1 calc R U
C14 C -0.05165(19) 0.25336(12) 0.46557(10) 0.0213(3) Uani 1 1 d . .
C23 C 0.24988(19) 0.00712(13) -0.01074(11) 0.0227(3) Uani 1 1 d . .
C13 C -0.1960(2) 0.32309(13) 0.50787(11) 0.0267(3) Uani 1 1 d . .
H13A H -0.2538 0.3438 0.4508 0.040 Uiso 1 1 calc R U
H13B H -0.1283 0.3988 0.5704 0.040 Uiso 1 1 calc R U
H13C H -0.3007 0.2723 0.5301 0.040 Uiso 1 1 calc R U
C24 C 0.3731(2) 0.11794(13) 0.06275(12) 0.0264(3) Uani 1 1 d . .
H24 H 0.4305 0.1823 0.0400 0.032 Uiso 1 1 calc R U
C25 C 0.41084(19) 0.13289(13) 0.17034(12) 0.0260(3) Uani 1 1 d . .
H25 H 0.4978 0.2074 0.2218 0.031 Uiso 1 1 calc R U
C21 C 0.20076(19) -0.07212(12) 0.12708(11) 0.0221(3) Uani 1 1 d . .
H21 H 0.1427 -0.1367 0.1494 0.027 Uiso 1 1 calc R U
C4 C 0.20933(17) 0.49466(11) 0.93414(10) 0.0178(3) Uani 1 1 d . .
N1 N -0.04959(17) 0.22731(10) 0.70886(9) 0.0249(3) Uani 1 1 d . .
C7 C 0.39536(17) 0.57551(11) 1.15337(10) 0.0179(3) Uani 1 1 d . .
C5 C 0.28005(18) 0.62188(11) 1.00241(11) 0.0192(3) Uani 1 1 d . .
H5 H 0.2640 0.6812 0.9742 0.023 Uiso 1 1 calc R U
C8 C 0.32094(18) 0.44847(12) 1.08604(11) 0.0195(3) Uani 1 1 d . .
H8 H 0.3332 0.3891 1.1150 0.023 Uiso 1 1 calc R U
N3 N 0.5099(2) 0.46209(12) 1.35075(10) 0.0333(3) Uani 1 1 d . .
C1 C 0.02794(18) 0.32988(12) 0.76015(10) 0.0196(3) Uani 1 1 d . .
C9 C 0.23242(18) 0.40941(11) 0.98105(10) 0.0187(3) Uani 1 1 d . .
H9 H 0.1853 0.3237 0.9384 0.022 Uiso 1 1 calc R U
N2 N 0.0970(2) 0.61228(13) 0.74021(12) 0.0427(4) Uani 1 1 d . .
N4 N 0.61891(19) 0.84521(11) 1.38577(10) 0.0305(3) Uani 1 1 d . .
C11 C 0.50236(19) 0.53101(12) 1.31078(10) 0.0237(3) Uani 1 1 d . .
C12 C 0.56243(19) 0.74215(12) 1.32959(10) 0.0228(3) Uani 1 1 d . .
C6 C 0.36995(17) 0.66092(11) 1.10692(10) 0.0190(3) Uani 1 1 d . .
H6 H 0.4166 0.7466 1.1497 0.023 Uiso 1 1 calc R U
C2 C 0.11917(18) 0.45580(12) 0.82547(10) 0.0193(3) Uani 1 1 d . .
C3 C 0.1044(2) 0.54158(12) 0.77812(11) 0.0261(3) Uani 1 1 d . .
C10 C 0.48997(18) 0.61546(12) 1.26165(10) 0.0201(3) Uani 1 1 d . .

loop_
_atom_site_aniso_label
_atom_site_aniso_U_11
_atom_site_aniso_U_22
_atom_site_aniso_U_33
_atom_site_aniso_U_23
_atom_site_aniso_U_13
_atom_site_aniso_U_12
N5 0.0220(5) 0.0174(5) 0.0203(5) 0.0075(4) -0.0018(4) 0.0050(4)
N6 0.0278(6) 0.0331(7) 0.0328(6) 0.0178(6) 0.0096(5) 0.0158(5)
C17 0.0218(6) 0.0191(6) 0.0263(6) 0.0103(5) 0.0002(5) 0.0024(5)
C16 0.0256(6) 0.0174(6) 0.0211(6) 0.0092(5) -0.0020(5) 0.0023(5)
O1 0.0558(7) 0.0317(6) 0.0280(6) 0.0101(5) -0.0007(5) 0.0149(5)
C20 0.0169(6) 0.0230(6) 0.0294(7) 0.0105(6) 0.0046(5) 0.0095(5)
C22 0.0196(6) 0.0211(6) 0.0296(7) 0.0098(5) 0.0036(5) 0.0089(5)
C15 0.0233(6) 0.0195(6) 0.0202(6) 0.0089(5) 0.0001(5) 0.0026(5)
C18 0.0258(7) 0.0169(6) 0.0259(6) 0.0090(5) -0.0015(5) 0.0037(5)
O2 0.0464(7) 0.0497(7) 0.0450(7) 0.0333(6) 0.0105(5) 0.0060(6)
C19 0.0222(6) 0.0235(7) 0.0298(7) 0.0102(6) 0.0003(5) 0.0091(5)
C14 0.0253(6) 0.0198(6) 0.0169(6) 0.0071(5) -0.0028(5) 0.0049(5)
C23 0.0198(6) 0.0265(7) 0.0281(7) 0.0133(6) 0.0079(5) 0.0126(5)
C13 0.0275(7) 0.0245(7) 0.0268(7) 0.0083(6) 0.0017(5) 0.0083(5)
C24 0.0230(6) 0.0239(7) 0.0371(8) 0.0154(6) 0.0123(6) 0.0081(5)
C25 0.0207(6) 0.0209(6) 0.0331(7) 0.0077(6) 0.0056(5) 0.0039(5)
C21 0.0201(6) 0.0199(6) 0.0298(7) 0.0120(5) 0.0045(5) 0.0080(5)
C4 0.0131(5) 0.0182(6) 0.0236(6) 0.0094(5) 0.0035(5) 0.0050(4)
N1 0.0287(6) 0.0196(6) 0.0240(6) 0.0080(5) 0.0011(5) 0.0041(5)
C7 0.0140(5) 0.0187(6) 0.0218(6) 0.0080(5) 0.0053(5) 0.0050(5)
C5 0.0166(6) 0.0175(6) 0.0258(6) 0.0104(5) 0.0035(5) 0.0058(5)
C8 0.0183(6) 0.0177(6) 0.0245(6) 0.0104(5) 0.0036(5) 0.0054(5)
N3 0.0399(7) 0.0278(6) 0.0296(6) 0.0163(5) -0.0023(5) -0.0010(5)
C1 0.0194(6) 0.0225(7) 0.0202(6) 0.0110(5) 0.0030(5) 0.0075(5)
C9 0.0171(6) 0.0156(6) 0.0234(6) 0.0076(5) 0.0030(5) 0.0046(4)
N2 0.0614(9) 0.0277(7) 0.0386(8) 0.0170(6) -0.0087(7) 0.0099(6)
N4 0.0383(7) 0.0223(6) 0.0243(6) 0.0067(5) -0.0006(5) 0.0018(5)
C11 0.0225(6) 0.0234(7) 0.0203(6) 0.0078(5) 0.0005(5) -0.0002(5)
C12 0.0226(6) 0.0246(7) 0.0209(6) 0.0109(6) 0.0034(5) 0.0029(5)
C6 0.0164(6) 0.0161(6) 0.0238(6) 0.0067(5) 0.0042(5) 0.0046(5)
C2 0.0179(6) 0.0175(6) 0.0235(6) 0.0090(5) 0.0020(5) 0.0051(5)
C3 0.0295(7) 0.0199(7) 0.0250(7) 0.0072(6) -0.0043(5) 0.0048(5)
C10 0.0197(6) 0.0188(6) 0.0210(6) 0.0084(5) 0.0040(5) 0.0029(5)

loop_
_atom_type_symbol
_atom_type_description
_atom_type_scat_dispersion_real
_atom_type_scat_dispersion_imag
_atom_type_scat_source
C C 0.0181 0.0091 'International Tables Vol C Tables 4.2.6.8 and 6.1.1.4'
H H 0.0000 0.0000 'International Tables Vol C Tables 4.2.6.8 and 6.1.1.4'
N N 0.0311 0.0180 'International Tables Vol C Tables 4.2.6.8 and 6.1.1.4'
O O 0.0492 0.0322 'International Tables Vol C Tables 4.2.6.8 and 6.1.1.4'

loop_
_geom_angle_atom_site_label_1
_geom_angle_atom_site_label_2
_geom_angle_atom_site_label_3
_geom_angle
C16 N5 C17 120.71(12)
C16 N5 C19 120.66(11)
C17 N5 C19 118.55(11)
O1 N6 O2 124.16(13)
O1 N6 C23 117.60(12)
O2 N6 C23 118.23(13)
N5 C17 C18 120.70(12)
N5 C16 C15 120.15(12)
C21 C20 C25 119.80(13)
C21 C20 C19 119.40(12)
C25 C20 C19 120.76(12)
C23 C22 C21 118.28(13)
C16 C15 C14 120.53(12)
C17 C18 C14 120.31(12)
N5 C19 C20 109.85(10)
C18 C14 C15 117.53(12)
C18 C14 C13 120.24(12)
C15 C14 C13 122.21(12)
C22 C23 C24 122.61(13)
C22 C23 N6 118.43(12)
C24 C23 N6 118.95(12)
C23 C24 C25 118.45(12)
C24 C25 C20 120.29(13)
C22 C21 C20 120.51(12)
C2 C4 C9 121.94(12)
C2 C4 C5 121.16(11)
C9 C4 C5 116.90(11)
C10 C7 C8 121.54(11)
C10 C7 C6 121.47(11)
C8 C7 C6 116.99(11)
C6 C5 C4 121.88(11)
C9 C8 C7 121.82(12)
N1 C1 C2 178.25(14)
C8 C9 C4 121.23(12)
N3 C11 C10 179.12(15)
N4 C12 C10 178.91(15)
C5 C6 C7 121.17(12)
C4 C2 C1 121.85(11)
C4 C2 C3 121.48(12)
C1 C2 C3 116.55(11)
N2 C3 C2 178.46(16)
C7 C10 C11 121.64(12)
C7 C10 C12 121.75(11)
C11 C10 C12 116.40(11)

loop_
_geom_bond_atom_site_label_1
_geom_bond_atom_site_label_2
_geom_bond_distance
N5 C16 1.3477(17)
N5 C17 1.3511(16)
N5 C19 1.4904(17)
N6 O1 1.2244(17)
N6 O2 1.2262(17)
N6 C23 1.4693(18)
C17 C18 1.3667(19)
C16 C15 1.3746(19)
C20 C21 1.3932(18)
C20 C25 1.3947(19)
C20 C19 1.5142(19)
C22 C23 1.3835(19)
C22 C21 1.3856(19)
C15 C14 1.3940(18)
C18 C14 1.3933(19)
C14 C13 1.4954(19)
C23 C24 1.384(2)
C24 C25 1.386(2)
C4 C2 1.4109(17)
C4 C9 1.4235(17)
C4 C5 1.4244(17)
N1 C1 1.1546(17)
C7 C10 1.4143(18)
C7 C8 1.4214(17)
C7 C6 1.4255(17)
C5 C6 1.3610(18)
C8 C9 1.3636(18)
N3 C11 1.1524(18)
C1 C2 1.4187(18)
N2 C3 1.1523(19)
N4 C12 1.1564(18)
C11 C10 1.4181(18)
C12 C10 1.4192(18)
C2 C3 1.4194(18)
